data_4129206
loop_
_publ_author_name
'Mao, Lingling'
'Teicher, Samuel M. L.'
'Stoumpos, Constantinos C.'
'Kennard, Rhys M.'
'DeCrescent, Ryan A.'
'Wu, Guang'
'Schuller, Jon A.'
'Chabinyc, Michael L.'
'Cheetham, Anthony K.'
'Seshadri, Ram'

_publ_section_title
;
 Chemical and Structural Diversity of Hybrid Layered Double Perovskite
 Halides.
;
_journal_name_full 'Journal of the American Chemical Society'
_journal_paper_doi 10.1021/jacs.9b09945
_journal_year 2019
_chemical_compound_source 'Precipitation from HBr solution'
_chemical_formula_moiety (CH3(CH2)7NH3)4AgBiBr8
_chemical_formula_sum 'C32 H80 Ag Bi Br8 N4'
_chemical_formula_weight 1477.1
_chemical_name_common OCA4AgBiBr8
_space_group_IT_number 10
_space_group_name_Hall '-P 2y'
_space_group_name_H-M_alt 'P 1 2/m 1'
_symmetry_cell_setting monoclinic
_symmetry_Int_Tables_number 10
_symmetry_space_group_name_Hall '-P 2y'
_symmetry_space_group_name_H-M 'P 1 2/m 1'
_cell_angle_alpha 90
_cell_angle_beta 101.195(3)
_cell_angle_gamma 90
_cell_formula_units_Z 1
_cell_length_a 8.2024(7)
_cell_length_b 8.1797(6)
_cell_length_c 21.1217(18)
_cell_measurement_reflns_used 9126
_cell_measurement_temperature 293
_cell_measurement_theta_max 23.65
_cell_measurement_theta_min 2.49
_cell_volume 1390.2(2)
_computing_cell_refinement 'Bruker SAINT'
_computing_data_collection 'Bruker APEX3'
_computing_data_reduction 'Bruker SAINT'
_computing_molecular_graphics Diamond3
_computing_publication_material VESTA
_computing_structure_refinement Jana2006
_computing_structure_solution Jana2006
_diffrn_ambient_temperature 293
_diffrn_measured_fraction_theta_full 0.99
_diffrn_measured_fraction_theta_max 0.99
_diffrn_measurement_device_type 'Bruker APEX-II CCD'
_diffrn_measurement_method '\f and \w scans'
_diffrn_radiation_monochromator graphite
_diffrn_radiation_probe x-ray
_diffrn_radiation_source 'X-ray tube'
_diffrn_radiation_type 'Mo K\a'
_diffrn_radiation_wavelength 0.71073
_diffrn_reflns_av_R_equivalents 0.0694
_diffrn_reflns_av_unetI/netI 0.048
_diffrn_reflns_limit_h_max 10
_diffrn_reflns_limit_h_min -10
_diffrn_reflns_limit_k_max 10
_diffrn_reflns_limit_k_min -10
_diffrn_reflns_limit_l_max 26
_diffrn_reflns_limit_l_min -26
_diffrn_reflns_number 40227
_diffrn_reflns_theta_full 26.66
_diffrn_reflns_theta_max 26.66
_diffrn_reflns_theta_min 2.49
_exptl_absorpt_coefficient_mu 9.284
_exptl_absorpt_correction_T_max 0.7454
_exptl_absorpt_correction_T_min 0.5170
_exptl_absorpt_correction_type multi-scan
_exptl_absorpt_process_details 'SADABS 2016/2'
_exptl_crystal_colour 'Pale yellow'
_exptl_crystal_density_diffrn 1.7644
_exptl_crystal_description 'Rectangular plate'
_exptl_crystal_F_000 710
_exptl_crystal_size_max 0.112
_exptl_crystal_size_mid 0.085
_exptl_crystal_size_min 0.073
_refine_diff_density_max 2.93
_refine_diff_density_min -1.48
_refine_ls_extinction_method none
_refine_ls_goodness_of_fit_gt 5.54
_refine_ls_goodness_of_fit_ref 4.65
_refine_ls_hydrogen_treatment constr
_refine_ls_number_constraints 176
_refine_ls_number_parameters 69
_refine_ls_number_reflns 2702
_refine_ls_number_restraints 31
_refine_ls_R_factor_all 0.1223
_refine_ls_R_factor_gt 0.0919
_refine_ls_shift/su_max 0.0496
_refine_ls_shift/su_mean 0.0029
_refine_ls_structure_factor_coef Fsqd
_refine_ls_weighting_details w=1/(\s^2^(I)+0.0004I^2^)
_refine_ls_weighting_scheme sigma
_refine_ls_wR_factor_gt 0.2714
_refine_ls_wR_factor_ref 0.2752
_reflns_number_gt 1869
_reflns_number_total 2702
_reflns_threshold_expression I>2\s(I)
_cod_data_source_file ja9b09945_si_006.cif
_cod_data_source_block OCA4AgBiBr8
_cod_depositor_comments
;
The following automatic conversions were performed:

data item '_diffrn_radiation_probe' value 'X-ray' was changed to
'x-ray' in accordance with the
/home/data/users/saulius/crontab/automatic-downloads/rss-feeds/ACS/lib/dictionaries/cif_core.dic
dictionary named 'cif_core.dic' version 2.4.2 last updated on
2011-04-26.

data item '_exptl_absorpt_correction_type' value 'Multi-scan' was
changed to 'multi-scan' in accordance with the
/home/data/users/saulius/crontab/automatic-downloads/rss-feeds/ACS/lib/dictionaries/cif_core.dic
dictionary named 'cif_core.dic' version 2.4.2 last updated on
2011-04-26.

Automatic conversion script
Id: cif_fix_values 6909 2019-04-08 15:41:33Z antanas 
;
_cod_original_formula_sum 'C32 H80 Ag1 Bi1 Br8 N4'
_cod_database_code 4129206

loop_
_space_group_symop_id
_space_group_symop_operation_xyz
1 x,y,z
2 -x,y,-z
3 -x,-y,-z
4 x,-y,z

loop_
_atom_site_label
_atom_site_type_symbol
_atom_site_fract_x
_atom_site_fract_y
_atom_site_fract_z
_atom_site_adp_type
_atom_site_U_iso_or_equiv
_atom_site_site_symmetry_multiplicity
_atom_site_occupancy
_atom_site_calc_flag
Bi1 Bi 0 0.5 0.5 Uani 0.0861(7) 1 1 d
Ag1 Ag 0.5 0 0.5 Uani 0.1001(15) 1 1 d
Br1 Br 0.4800(5) 0 0.3751(2) Uani 0.158(3) 2 1 d
Br2 Br -0.1173(6) 0.5 0.3667(2) Uani 0.180(3) 2 1 d
Br3 Br 0.2371(3) 0.2560(3) 0.48710(18) Uani 0.1469(15) 4 1 d
N1 N -0.02692(2) 0 0.390807(10) Uiso 0.43(2) 2 1 d
C1 C -0.07929(2) 0 0.319691(8) Uiso 0.43(2) 2 1 d
C2 C 0.07351(3) 0 0.288900(8) Uiso 0.43(2) 2 1 d
C3 C 0.01973(3) 0 0.215857(8) Uiso 0.43(2) 2 1 d
C4 C 0.17254(3) 0 0.185065(8) Uiso 0.43(2) 2 1 d
C5 C 0.11875(3) 0 0.112022(8) Uiso 0.43(2) 2 1 d
C6 C 0.27156(2) 0 0.081228(8) Uiso 0.43(2) 2 1 d
C7 C 0.21777(3) 0 0.008183(9) Uiso 0.43(2) 2 1 d
C8 C 0.37058(3) 0 -0.022611(9) Uiso 0.43(2) 2 1 d
N2 N -0.67151(3) 0.5 0.368322(8) Uiso 0.63(4) 2 1 d
C9 C -0.51585(2) 0.5 0.342732(9) Uiso 0.63(4) 2 1 d
C10 C -0.55745(3) 0.5 0.269394(8) Uiso 0.63(4) 2 1 d
C11 C -0.39757(2) 0.5 0.243111(8) Uiso 0.63(4) 2 1 d
C12 C -0.43916(2) 0.5 0.169775(8) Uiso 0.63(4) 2 1 d
C13 C -0.27929(2) 0.5 0.143493(8) Uiso 0.63(4) 2 1 d
C14 C -0.32088(2) 0.5 0.070162(9) Uiso 0.63(4) 2 1 d
C15 C -0.16101(2) 0.5 0.043881(9) Uiso 0.63(4) 2 1 d
C16 C -0.20259(2) 0.5 -0.029451(11) Uiso 0.63(4) 2 1 d
H1c1 H -0.144528 0.095828 0.306349 Uiso 0.5127 4 0.5 d
H2c1 H -0.144528 -0.095828 0.306349 Uiso 0.5127 4 0.5 d
H1c2 H 0.138752 0.095828 0.302242 Uiso 0.5127 4 0.5 d
H2c2 H 0.138752 -0.095828 0.302242 Uiso 0.5127 4 0.5 d
H1c3 H -0.04551 -0.095828 0.202515 Uiso 0.5127 4 0.5 d
H2c3 H -0.04551 0.095828 0.202515 Uiso 0.5127 4 0.5 d
H1c4 H 0.237773 0.095828 0.198406 Uiso 0.5127 4 0.5 d
H2c4 H 0.237773 -0.095828 0.198406 Uiso 0.5127 4 0.5 d
H1c5 H 0.053509 -0.095828 0.09868 Uiso 0.5127 4 0.5 d
H2c5 H 0.053509 0.095828 0.09868 Uiso 0.5127 4 0.5 d
H1c6 H 0.336796 -0.095828 0.09457 Uiso 0.5127 4 0.5 d
H2c6 H 0.336796 0.095828 0.09457 Uiso 0.5127 4 0.5 d
H1c7 H 0.152528 -0.095828 -0.005159 Uiso 0.5127 4 0.5 d
H2c7 H 0.152528 0.095828 -0.005159 Uiso 0.5127 4 0.5 d
H1c8 H 0.336606 0 -0.068742 Uiso 0.5127 2 1 d
H2c8 H 0.435815 0.095827 -0.009269 Uiso 0.5127 4 0.5 d
H3c8 H 0.435815 -0.095827 -0.009269 Uiso 0.5127 4 0.5 d
H1c9 H -0.452233 0.404172 0.35759 Uiso 0.7553 4 0.5 d
H2c9 H -0.452233 0.595828 0.35759 Uiso 0.7553 4 0.5 d
H1c10 H -0.621063 0.404172 0.254536 Uiso 0.7553 4 0.5 d
H2c10 H -0.621063 0.595828 0.254536 Uiso 0.7553 4 0.5 d
H1c11 H -0.333955 0.404172 0.257969 Uiso 0.7553 4 0.5 d
H2c11 H -0.333955 0.595828 0.257969 Uiso 0.7553 4 0.5 d
H1c12 H -0.502782 0.404172 0.154917 Uiso 0.7553 4 0.5 d
H2c12 H -0.502782 0.595828 0.154917 Uiso 0.7553 4 0.5 d
H1c13 H -0.215675 0.595828 0.158352 Uiso 0.7553 4 0.5 d
H2c13 H -0.215675 0.404172 0.158352 Uiso 0.7553 4 0.5 d
H1c14 H -0.384497 0.595828 0.055304 Uiso 0.7553 4 0.5 d
H2c14 H -0.384497 0.404172 0.055304 Uiso 0.7553 4 0.5 d
H1c15 H -0.097388 0.595828 0.058739 Uiso 0.7553 4 0.5 d
H2c15 H -0.097388 0.404172 0.058739 Uiso 0.7553 4 0.5 d
H1c16 H -0.101621 0.5 -0.04605 Uiso 0.7553 2 1 d
H2c16 H -0.26621 0.404173 -0.044309 Uiso 0.7553 4 0.5 d
H3c16 H -0.26621 0.595827 -0.044309 Uiso 0.7553 4 0.5 d
H1n1 H -0.114383 0 0.408431 Uiso 0.5127 2 1 d
H2n1 H 0.032199 -0.086843 0.402898 Uiso 0.5127 4 0.5 d
H3n1 H 0.032199 0.086843 0.402898 Uiso 0.5127 4 0.5 d
H1n2 H -0.647707 0.5 0.410296 Uiso 0.7553 2 1 d
H2n2 H -0.729165 0.586843 0.354857 Uiso 0.7553 4 0.5 d
H3n2 H -0.729165 0.413157 0.354857 Uiso 0.7553 4 0.5 d

loop_
_atom_site_aniso_label
_atom_site_aniso_type_symbol
_atom_site_aniso_U_11
_atom_site_aniso_U_22
_atom_site_aniso_U_33
_atom_site_aniso_U_12
_atom_site_aniso_U_13
_atom_site_aniso_U_23
Bi1 Bi 0.0390(7) 0.0439(9) 0.1763(15) 0 0.0236(13) 0
Ag1 Ag 0.0436(15) 0.069(2) 0.188(3) 0 0.021(3) 0
Br1 Br 0.093(3) 0.202(6) 0.189(4) 0 0.051(3) 0
Br2 Br 0.116(4) 0.255(7) 0.177(4) 0 0.048(3) 0
Br3 Br 0.0853(15) 0.0726(19) 0.296(3) 0.0320(12) 0.071(3) 0.000(3)

loop_
_atom_type_symbol
_atom_type_scat_dispersion_real
_atom_type_scat_dispersion_imag
_atom_type_scat_source
C 0.0033 0.0016 'International Tables Vol C tables 4.2.6.8 and 6.1.1.1'
H 0.0000 0.0000 'International Tables Vol C tables 4.2.6.8 and 6.1.1.1'
Ag -0.8971 1.1015 'International Tables Vol C tables 4.2.6.8 and 6.1.1.1'
Bi -4.1077 10.2566 'International Tables Vol C tables 4.2.6.8 and 6.1.1.1'
Br -0.2901 2.4595 'International Tables Vol C tables 4.2.6.8 and 6.1.1.1'
N 0.0061 0.0033 'International Tables Vol C tables 4.2.6.8 and 6.1.1.1'

loop_
_geom_angle_atom_site_label_1
_geom_angle_atom_site_label_2
_geom_angle_atom_site_label_3
_geom_angle_site_symmetry_1
_geom_angle_site_symmetry_3
_geom_angle
Br2 Bi1 Br2 . 2_556 180.0(5)
Br2 Bi1 Br3 . . 90.66(10)
Br2 Bi1 Br3 . 2_556 89.34(10)
Br2 Bi1 Br3 . 3_566 89.34(10)
Br2 Bi1 Br3 . 4_565 90.66(10)
Br2 Bi1 Br3 2_556 . 89.34(10)
Br2 Bi1 Br3 2_556 2_556 90.66(10)
Br2 Bi1 Br3 2_556 3_566 90.66(10)
Br2 Bi1 Br3 2_556 4_565 89.34(10)
Br3 Bi1 Br3 . 2_556 90.56(8)
Br3 Bi1 Br3 . 3_566 180.0(5)
Br3 Bi1 Br3 . 4_565 89.44(8)
Br3 Bi1 Br3 2_556 3_566 89.44(8)
Br3 Bi1 Br3 2_556 4_565 180.0(5)
Br3 Bi1 Br3 3_566 4_565 90.56(8)
Br1 Ag1 Br1 . 2_656 180.0(5)
Br1 Ag1 Br3 . . 90.30(10)
Br1 Ag1 Br3 . 2_656 89.70(10)
Br1 Ag1 Br3 . 3_656 89.70(10)
Br1 Ag1 Br3 . 4_555 90.30(10)
Br1 Ag1 Br3 2_656 . 89.70(10)
Br1 Ag1 Br3 2_656 2_656 90.30(10)
Br1 Ag1 Br3 2_656 3_656 90.30(10)
Br1 Ag1 Br3 2_656 4_555 89.70(10)
Br3 Ag1 Br3 . 2_656 90.72(7)
Br3 Ag1 Br3 . 3_656 180.0(5)
Br3 Ag1 Br3 . 4_555 89.28(7)
Br3 Ag1 Br3 2_656 3_656 89.28(7)
Br3 Ag1 Br3 2_656 4_555 180.0(5)
Br3 Ag1 Br3 3_656 4_555 90.72(7)
Bi1 Br2 N2 . 1_655 80.91(11)
Bi1 Br3 Ag1 . . 169.45(15)
Bi1 Br3 N1 . . 97.01(7)
Bi1 Br3 N2 . 1_655 84.91(7)
Ag1 Br3 N1 . . 89.29(8)
Ag1 Br3 N2 . 1_655 102.75(9)
N1 Br3 N2 . 1_655 97.26(9)
Br3 N1 Br3 . 4_555 76.25(7)
Br3 N1 C1 . . 129.38(6)
Br3 N1 H1n1 . . 103.12
Br3 N1 H2n1 . . 94.21
Br3 N1 H2n1 . 4_555 20.8
Br3 N1 C1 4_555 . 129.38(6)
Br3 N1 H1n1 4_555 . 103.12
Br3 N1 H2n1 4_555 . 20.8
Br3 N1 H2n1 4_555 4_555 94.21
C1 N1 H1n1 . . 109.47
C1 N1 H2n1 . . 109.47
C1 N1 H2n1 . 4_555 109.47
H1n1 N1 H2n1 . . 109.47
H1n1 N1 H2n1 . 4_555 109.47
H2n1 N1 H2n1 . 4_555 109.47
N1 C1 C2 . . 109.470(16)
N1 C1 H1c1 . . 109.47
N1 C1 H1c1 . 4_555 109.47
C2 C1 H1c1 . . 109.47
C2 C1 H1c1 . 4_555 109.47
H1c1 C1 H1c1 . 4_555 109.47
C1 C2 C3 . . 109.470(16)
C1 C2 H1c2 . . 109.47
C1 C2 H1c2 . 4_555 109.47
C3 C2 H1c2 . . 109.47
C3 C2 H1c2 . 4_555 109.47
H1c2 C2 H1c2 . 4_555 109.47
C2 C3 C4 . . 109.470(16)
C2 C3 H1c3 . . 109.47
C2 C3 H1c3 . 4_555 109.47
C4 C3 H1c3 . . 109.47
C4 C3 H1c3 . 4_555 109.47
H1c3 C3 H1c3 . 4_555 109.47
C3 C4 C5 . . 109.470(16)
C3 C4 H1c4 . . 109.47
C3 C4 H1c4 . 4_555 109.47
C5 C4 H1c4 . . 109.47
C5 C4 H1c4 . 4_555 109.47
H1c4 C4 H1c4 . 4_555 109.47
C4 C5 C6 . . 109.471(16)
C4 C5 H1c5 . . 109.47
C4 C5 H1c5 . 4_555 109.47
C6 C5 H1c5 . . 109.47
C6 C5 H1c5 . 4_555 109.47
H1c5 C5 H1c5 . 4_555 109.47
C5 C6 C7 . . 109.470(16)
C5 C6 H1c6 . . 109.47
C5 C6 H1c6 . 4_555 109.47
C7 C6 H1c6 . . 109.47
C7 C6 H1c6 . 4_555 109.47
H1c6 C6 H1c6 . 4_555 109.47
C6 C7 C8 . . 109.470(16)
C6 C7 H1c7 . . 109.47
C6 C7 H1c7 . 4_555 109.47
C8 C7 H1c7 . . 109.47
C8 C7 H1c7 . 4_555 109.47
H1c7 C7 H1c7 . 4_555 109.47
C7 C8 H1c8 . . 109.47
C7 C8 H2c8 . . 109.47
C7 C8 H2c8 . 4_555 109.47
H1c8 C8 H2c8 . . 109.47
H1c8 C8 H2c8 . 4_555 109.47
H2c8 C8 H2c8 . 4_555 109.47
Br2 N2 Br3 1_455 1_455 69.11(7)
Br2 N2 Br3 1_455 4_465 69.11(7)
Br2 N2 C9 1_455 . 158.46(8)
Br2 N2 H1n2 1_455 . 92.07
Br2 N2 H2n2 1_455 . 61.11
Br2 N2 H2n2 1_455 4_565 61.11
Br3 N2 Br3 1_455 4_465 71.86(8)
Br3 N2 C9 1_455 . 126.77(4)
Br3 N2 H1n2 1_455 . 44.47
Br3 N2 H2n2 1_455 . 122.46
Br3 N2 H2n2 1_455 4_565 65.06
Br3 N2 C9 4_465 . 126.77(4)
Br3 N2 H1n2 4_465 . 44.47
Br3 N2 H2n2 4_465 . 65.06
Br3 N2 H2n2 4_465 4_565 122.46
C9 N2 H1n2 . . 109.47
C9 N2 H2n2 . . 109.47
C9 N2 H2n2 . 4_565 109.47
H1n2 N2 H2n2 . . 109.47
H1n2 N2 H2n2 . 4_565 109.47
H2n2 N2 H2n2 . 4_565 109.47
N2 C9 C10 . . 109.470(16)
N2 C9 H1c9 . . 109.47
N2 C9 H1c9 . 4_565 109.47
C10 C9 H1c9 . . 109.47
C10 C9 H1c9 . 4_565 109.47
H1c9 C9 H1c9 . 4_565 109.47
C9 C10 C11 . . 109.470(16)
C9 C10 H1c10 . . 109.47
C9 C10 H1c10 . 4_565 109.47
C11 C10 H1c10 . . 109.47
C11 C10 H1c10 . 4_565 109.47
H1c10 C10 H1c10 . 4_565 109.47
C10 C11 C12 . . 109.470(15)
C10 C11 H1c11 . . 109.47
C10 C11 H1c11 . 4_565 109.47
C12 C11 H1c11 . . 109.47
C12 C11 H1c11 . 4_565 109.47
H1c11 C11 H1c11 . 4_565 109.47
C11 C12 C13 . . 109.470(15)
C11 C12 H1c12 . . 109.47
C11 C12 H1c12 . 4_565 109.47
C13 C12 H1c12 . . 109.47
C13 C12 H1c12 . 4_565 109.47
H1c12 C12 H1c12 . 4_565 109.47
C12 C13 C14 . . 109.470(15)
C12 C13 H1c13 . . 109.47
C12 C13 H1c13 . 4_565 109.47
C14 C13 H1c13 . . 109.47
C14 C13 H1c13 . 4_565 109.47
H1c13 C13 H1c13 . 4_565 109.47
C13 C14 C15 . . 109.469(16)
C13 C14 H1c14 . . 109.47
C13 C14 H1c14 . 4_565 109.47
C15 C14 H1c14 . . 109.47
C15 C14 H1c14 . 4_565 109.47
H1c14 C14 H1c14 . 4_565 109.47
C14 C15 C16 . . 109.470(16)
C14 C15 H1c15 . . 109.47
C14 C15 H1c15 . 4_565 109.47
C16 C15 H1c15 . . 109.47
C16 C15 H1c15 . 4_565 109.47
H1c15 C15 H1c15 . 4_565 109.47
C15 C16 H1c16 . . 109.47
C15 C16 H2c16 . . 109.47
C15 C16 H2c16 . 4_565 109.47
H1c16 C16 H2c16 . . 109.47
H1c16 C16 H2c16 . 4_565 109.47
H2c16 C16 H2c16 . 4_565 109.47

loop_
_geom_bond_atom_site_label_1
_geom_bond_atom_site_label_2
_geom_bond_site_symmetry_2
_geom_bond_distance
Bi1 Br2 . 2.794(5)
Bi1 Br2 2_556 2.794(5)
Bi1 Br3 . 2.837(3)
Bi1 Br3 2_556 2.837(3)
Bi1 Br3 3_566 2.837(3)
Bi1 Br3 4_565 2.837(3)
Ag1 Br1 . 2.610(5)
Ag1 Br1 2_656 2.610(5)
Ag1 Br3 . 2.980(3)
Ag1 Br3 2_656 2.980(3)
Ag1 Br3 3_656 2.980(3)
Ag1 Br3 4_555 2.980(3)
Br2 N2 1_655 3.650(5)
Br3 N1 . 3.391(3)
Br3 N2 1_655 3.401(4)
N1 C1 . 1.4799(4)
N1 H1n1 . 0.87
N1 H2n1 . 0.87
N1 H2n1 4_555 0.87
C1 C2 . 1.5200(3)
C1 H1c1 . 0.96
C1 H1c1 4_555 0.96
C2 C3 . 1.5200(4)
C2 H1c2 . 0.96
C2 H1c2 4_555 0.96
C3 C4 . 1.5200(4)
C3 H1c3 . 0.96
C3 H1c3 4_555 0.96
C4 C5 . 1.5201(4)
C4 H1c4 . 0.96
C4 H1c4 4_555 0.96
C5 C6 . 1.5201(3)
C5 H1c5 . 0.96
C5 H1c5 4_555 0.96
C6 C7 . 1.5201(4)
C6 H1c6 . 0.96
C6 H1c6 4_555 0.96
C7 C8 . 1.5201(4)
C7 H1c7 . 0.96
C7 H1c7 4_555 0.96
C8 H1c8 . 0.96
C8 H2c8 . 0.96
C8 H2c8 4_555 0.96
N2 C9 . 1.4800(4)
N2 H1n2 . 0.87
N2 H2n2 . 0.87
N2 H2n2 4_565 0.87
C9 C10 . 1.5201(4)
C9 H1c9 . 0.96
C9 H1c9 4_565 0.96
C10 C11 . 1.5200(4)
C10 H1c10 . 0.96
C10 H1c10 4_565 0.96
C11 C12 . 1.5200(4)
C11 H1c11 . 0.96
C11 H1c11 4_565 0.96
C12 C13 . 1.5200(4)
C12 H1c12 . 0.96
C12 H1c12 4_565 0.96
C13 C14 . 1.5199(4)
C13 H1c13 . 0.96
C13 H1c13 4_565 0.96
C14 C15 . 1.5200(4)
C14 H1c14 . 0.96
C14 H1c14 4_565 0.96
C15 C16 . 1.5200(4)
C15 H1c15 . 0.96
C15 H1c15 4_565 0.96
C16 H1c16 . 0.96
C16 H2c16 . 0.96
C16 H2c16 4_565 0.96

loop_
_geom_hbond_atom_site_label_D
_geom_hbond_atom_site_label_H
_geom_hbond_atom_site_label_A
_geom_hbond_site_symmetry_A
_geom_hbond_distance_DH
_geom_hbond_distance_HA
_geom_hbond_distance_DA
_geom_hbond_angle_DHA
C8 H2c8 C8 2_655 0.96 1.78 2.1524(5) 99.02
C16 H1c16 C15 2_555 0.96 2.15 3.0562(6) 157.81

loop_
_twin_individual_id
_twin_individual_mass_fraction_refined
_twin_individual_twin_matrix_11
_twin_individual_twin_matrix_12
_twin_individual_twin_matrix_13
_twin_individual_twin_matrix_21
_twin_individual_twin_matrix_22
_twin_individual_twin_matrix_23
_twin_individual_twin_matrix_31
_twin_individual_twin_matrix_32
_twin_individual_twin_matrix_33
1 0.493(5) 1 0 0 0 1 0 0 0 1
2 0.507(5) -1 0 1 0 1 0 0 0 1

loop_
_restr_distance_atom_site_label_1
_restr_distance_atom_site_label_2
_restr_distance_site_symmetry_2
_restr_distance_target
_restr_distance_target_weight_param
C1 C2 . 1.52 0.001
C2 C3 . 1.52 0.001
C3 C4 . 1.52 0.001
C4 C5 . 1.52 0.001
C5 C6 . 1.52 0.001
C6 C7 . 1.52 0.001
C7 C8 . 1.52 0.001
C9 C10 . 1.52 0.001
C10 C11 . 1.52 0.001
C11 C12 . 1.52 0.001
C12 C13 . 1.52 0.001
C13 C14 . 1.52 0.001
C14 C15 . 1.52 0.001
C15 C16 . 1.52 0.001
C8 C6 2_655 3.4 0.001
C1 N1 . 1.48 0.001
C9 N2 . 1.48 0.001

loop_
_restr_angle_atom_site_label_1
_restr_angle_atom_site_label_2
_restr_angle_atom_site_label_3
_restr_angle_target
_restr_angle_target_weight_param
N1 C1 C2 109.47 0.01
C1 C2 C3 109.47 0.01
C2 C3 C4 109.47 0.01
C3 C4 C5 109.47 0.01
C4 C5 C6 109.47 0.01
C5 C6 C7 109.47 0.01
C6 C7 C8 109.47 0.01
N2 C9 C10 109.47 0.01
C9 C10 C11 109.47 0.01
C10 C11 C12 109.47 0.01
C11 C12 C13 109.47 0.01
C12 C13 C14 109.47 0.01
C13 C14 C15 109.47 0.01
C14 C15 C16 109.47 0.01
